data_2243983
loop_
_publ_author_name
'Usman, Muhammad'
'Ogebule, Lydia'
'Casta\~neda, Ra\'ul'
'Oskolkov, Evgenii'
'Timofeeva, Tatiana'

_publ_section_title
;
 Two metal--organic frameworks based on Sr^2+^ and
 1,2,4,5-tetrakis(4-carboxyphenyl)benzene linkers
;
_journal_coeditor_code YK2158
_journal_issue 12
_journal_name_full 'Acta Crystallographica Section E'
_journal_page_first 1243
_journal_page_last 1248
_journal_paper_doi 10.1107/S2056989021011361
_journal_volume 77
_journal_year 2021
_chemical_formula_iupac '[Sr3 (C34 H20 O8)2 (H2 O)4]'
_chemical_formula_moiety 'C68 H46 O20 Sr3'
_chemical_formula_sum 'C68 H46 O20 Sr3'
_chemical_formula_weight 1445.91
_chemical_name_systematic
Poly[tetraaqua{\m~2~-4,4'-[4,5-bis(4-carboxyphenyl)benzene-1,2-diyl]dibenzoato}tristrontium(II)]
_space_group_crystal_system triclinic
_space_group_IT_number 2
_space_group_name_Hall '-P 1'
_space_group_name_H-M_alt 'P -1'
_atom_sites_solution_hydrogens mixed
_audit_creation_method
;
Olex2 1.3-beta
(compiled 2020.12.01 svn.r5f60950 for OlexSys, GUI svn.r6226)
;
_cell_angle_alpha 80.147(6)
_cell_angle_beta 81.815(7)
_cell_angle_gamma 85.494(7)
_cell_formula_units_Z 1
_cell_length_a 9.240(3)
_cell_length_b 11.330(4)
_cell_length_c 19.414(7)
_cell_measurement_reflns_used 6851
_cell_measurement_temperature 100.15
_cell_measurement_theta_max 29.49
_cell_measurement_theta_min 2.23
_cell_volume 1979.0(12)
_computing_cell_refinement
;
SAINT (Bruker, 2017)
;
_computing_data_collection
;
APEX3 (Bruker, 2017)
;
_computing_data_reduction
;
SAINT Bruker, 2017)
;
_computing_molecular_graphics
;
<i>OLEX2</i> (Dolomanov <i>et al.</i>,  2009)
;
_computing_publication_material
;
<i>OLEX2</i> (Dolomanov <i>et al.</i>,  2009)
;
_computing_structure_refinement
;
<i>SHELXL2018/3</i> (Sheldrick, 2015b)
;
_computing_structure_solution
;
<i>SHELXT2014/5</i> (Sheldrick, 2015a)
;
_diffrn_ambient_temperature 100.15
_diffrn_measured_fraction_theta_full 0.998
_diffrn_measured_fraction_theta_max 0.992
_diffrn_measurement_device_type 'Bruker APEXII CCD'
_diffrn_measurement_method '\f and \w scans'
_diffrn_radiation_type MoK\a
_diffrn_radiation_wavelength 0.71073
_diffrn_reflns_av_R_equivalents 0.0270
_diffrn_reflns_av_unetI/netI 0.0309
_diffrn_reflns_limit_h_max 12
_diffrn_reflns_limit_h_min -12
_diffrn_reflns_limit_k_max 15
_diffrn_reflns_limit_k_min -15
_diffrn_reflns_limit_l_max 26
_diffrn_reflns_limit_l_min -26
_diffrn_reflns_number 33795
_diffrn_reflns_theta_full 25.242
_diffrn_reflns_theta_max 29.546
_diffrn_reflns_theta_min 1.074
_diffrn_standards_number 0
_exptl_absorpt_coefficient_mu 2.075
_exptl_absorpt_correction_T_max 0.7459
_exptl_absorpt_correction_T_min 0.6362
_exptl_absorpt_correction_type multi-scan
_exptl_absorpt_process_details
;
(SADABS; Krause <i>et al.</i>,  2015)
;
_exptl_crystal_colour colourless
_exptl_crystal_density_diffrn 1.213
_exptl_crystal_description block
_exptl_crystal_F_000 728
_exptl_crystal_size_max 0.4
_exptl_crystal_size_mid 0.3
_exptl_crystal_size_min 0.2
_refine_diff_density_max 0.579
_refine_diff_density_min -0.400
_refine_ls_extinction_method none
_refine_ls_goodness_of_fit_ref 1.077
_refine_ls_hydrogen_treatment mixed
_refine_ls_matrix_type full
_refine_ls_number_parameters 429
_refine_ls_number_reflns 10986
_refine_ls_number_restraints 0
_refine_ls_restrained_S_all 1.077
_refine_ls_R_factor_all 0.0357
_refine_ls_R_factor_gt 0.0296
_refine_ls_shift/su_max 0.003
_refine_ls_shift/su_mean 0.000
_refine_ls_structure_factor_coef Fsqd
_refine_ls_weighting_details 'w=1/[\s^2^(Fo^2^)+(0.0478P)^2^+0.5586P] where P=(Fo^2^+2Fc^2^)/3'
_refine_ls_weighting_scheme calc
_refine_ls_wR_factor_gt 0.0825
_refine_ls_wR_factor_ref 0.0845
_reflns_number_gt 9468
_reflns_number_total 10986
_reflns_threshold_expression 'I > 2\s(I)'
_cod_data_source_file yk2158sup1.cif
_cod_data_source_block MOF2
_cod_original_cell_volume 1979.1(12)
_cod_database_code 2243983
_shelx_space_group_comment
;
The symmetry employed for this shelxl refinement is uniquely defined
by the following loop, which should always be used as a source of
symmetry information in preference to the above space-group names.
They are only intended as comments.
;
_shelx_estimated_absorpt_t_min 0.491
_shelx_estimated_absorpt_t_max 0.682

loop_
_space_group_symop_operation_xyz
'x, y, z'
'-x, -y, -z'

loop_
_atom_site_type_symbol
_atom_site_label
_atom_site_fract_x
_atom_site_fract_y
_atom_site_fract_z
_atom_site_U_iso_or_equiv
_atom_site_adp_type
_atom_site_calc_flag
_atom_site_occupancy
_atom_site_disorder_assembly
_atom_site_disorder_group
Sr Sr1 0.500000 0.000000 1.000000 0.01031(5) Uani d 1 . .
Sr Sr2 0.15862(2) 0.96611(2) 0.90833(2) 0.01075(5) Uani d 1 . .
O O4 0.77813(13) 0.93490(11) 0.22606(6) 0.0152(2) Uani d 1 . .
O O9 0.96489(13) 0.12177(11) 0.95084(6) 0.0146(2) Uani d 1 . .
O O7 0.72246(13) 0.11703(11) 0.97587(6) 0.0160(2) Uani d 1 . .
O O8 0.68307(14) -0.14150(11) 1.06935(7) 0.0162(2) Uani d 1 . .
O O1 0.76027(14) 0.07521(11) 0.32051(7) 0.0181(3) Uani d 1 . .
H H1 0.782266 0.034447 0.287841 0.027 Uiso calc 1 . .
O O3 0.66572(15) 0.77992(12) 0.20373(6) 0.0200(3) Uani d 1 . .
O O5 0.43315(14) 0.91708(13) 0.88233(7) 0.0227(3) Uani d 1 . .
O O6 0.65612(14) 0.87652(13) 0.91244(7) 0.0234(3) Uani d 1 . .
O O10 -0.06290(16) 0.93714(14) 0.85044(8) 0.0241(3) Uani d 1 . .
H H10A -0.043(3) 0.902(3) 0.8154(17) 0.048(8) Uiso d 1 . .
H H10B -0.144(4) 0.926(3) 0.8668(17) 0.055(10) Uiso d 1 . .
C C24 0.72064(18) 0.70771(15) 0.81898(9) 0.0136(3) Uani d 1 . .
H H24 0.784204 0.706162 0.853560 0.016 Uiso calc 1 . .
C C32 0.83640(18) 0.15159(14) 0.93521(8) 0.0111(3) Uani d 1 . .
C C28 0.77431(18) 0.37379(14) 0.73685(8) 0.0113(3) Uani d 1 . .
C C8 0.76849(18) 0.44315(15) 0.53917(8) 0.0119(3) Uani d 1 . .
C C22 0.59333(18) 0.78304(15) 0.82027(9) 0.0141(3) Uani d 1 . .
C C26 0.75375(18) 0.44479(15) 0.66608(8) 0.0121(3) Uani d 1 . .
C C9 0.72867(18) 0.56715(15) 0.52837(8) 0.0126(3) Uani d 1 . .
C C31 0.81624(18) 0.23133(14) 0.86662(8) 0.0111(3) Uani d 1 . .
C C3 0.7261(2) 0.20327(16) 0.43041(9) 0.0172(3) Uani d 1 . .
H H3 0.665755 0.138070 0.433079 0.021 Uiso calc 1 . .
O O2 0.9557(2) 0.1732(2) 0.26628(10) 0.0622(7) Uani d 1 . .
C C25 0.75471(18) 0.63506(15) 0.76738(9) 0.0136(3) Uani d 1 . .
H H25 0.840320 0.582839 0.767753 0.016 Uiso calc 1 . .
C C23 0.55765(18) 0.86423(15) 0.87496(8) 0.0141(3) Uani d 1 . .
C C27 0.78312(18) 0.38512(15) 0.60765(8) 0.0122(3) Uani d 1 . .
H H27 0.813999 0.302461 0.614792 0.015 Uiso calc 1 . .
C C19 0.66454(19) 0.63775(15) 0.71480(8) 0.0137(3) Uani d 1 . .
C C10 0.72208(19) 0.63780(15) 0.45634(8) 0.0131(3) Uani d 1 . .
C C2 0.83334(19) 0.22956(16) 0.37336(9) 0.0167(3) Uani d 1 . .
C C4 0.7072(2) 0.27333(15) 0.48400(9) 0.0178(3) Uani d 1 . .
H H4 0.633945 0.254908 0.523206 0.021 Uiso calc 1 . .
C C14 0.71919(18) 0.83331(15) 0.24491(8) 0.0132(3) Uani d 1 . .
C C5 0.79416(18) 0.36995(15) 0.48094(8) 0.0123(3) Uani d 1 . .
C C29 0.91564(19) 0.33494(16) 0.75236(9) 0.0173(3) Uani d 1 . .
H H29 0.997989 0.355855 0.718369 0.021 Uiso calc 1 . .
C C15 0.81029(19) 0.80003(15) 0.36476(9) 0.0150(3) Uani d 1 . .
H H15 0.872451 0.864866 0.349027 0.018 Uiso calc 1 . .
C C13 0.71811(18) 0.76987(15) 0.31994(8) 0.0123(3) Uani d 1 . .
C C18 0.70443(18) 0.56721(15) 0.65602(8) 0.0134(3) Uani d 1 . .
C C16 0.8109(2) 0.73478(15) 0.43264(9) 0.0155(3) Uani d 1 . .
H H16 0.872478 0.756600 0.463100 0.019 Uiso calc 1 . .
C C30 0.93634(19) 0.26586(16) 0.81727(9) 0.0172(3) Uani d 1 . .
H H30 1.032707 0.242259 0.827861 0.021 Uiso calc 1 . .
C C34 0.65490(19) 0.34253(17) 0.78723(9) 0.0185(4) Uani d 1 . .
H H34 0.558826 0.370510 0.777976 0.022 Uiso calc 1 . .
C C12 0.62771(19) 0.67390(16) 0.34409(9) 0.0156(3) Uani d 1 . .
H H12 0.564385 0.653273 0.314045 0.019 Uiso calc 1 . .
C C17 0.69599(19) 0.62599(15) 0.58677(9) 0.0143(3) Uani d 1 . .
H H17 0.666923 0.709008 0.579356 0.017 Uiso calc 1 . .
C C11 0.62918(19) 0.60830(16) 0.41139(9) 0.0162(3) Uani d 1 . .
H H11 0.567156 0.543338 0.426989 0.019 Uiso calc 1 . .
C C33 0.67545(19) 0.27033(17) 0.85127(9) 0.0178(4) Uani d 1 . .
H H33 0.592974 0.247482 0.884745 0.021 Uiso calc 1 . .
C C21 0.5004(2) 0.78371(19) 0.76956(10) 0.0247(4) Uani d 1 . .
H H21 0.412135 0.832720 0.770910 0.030 Uiso calc 1 . .
C C1 0.8559(2) 0.15670(18) 0.31465(10) 0.0227(4) Uani d 1 . .
C C20 0.5364(2) 0.71297(19) 0.71694(10) 0.0251(4) Uani d 1 . .
H H20 0.473320 0.715635 0.682029 0.030 Uiso calc 1 . .
C C6 0.9027(2) 0.3952(2) 0.42362(10) 0.0250(4) Uani d 1 . .
H H6 0.963271 0.460333 0.420742 0.030 Uiso calc 1 . .
C C7 0.9219(2) 0.3245(2) 0.37053(11) 0.0321(5) Uani d 1 . .
H H7 0.996586 0.341418 0.331808 0.039 Uiso calc 1 . .
H H8A 0.737(3) -0.194(2) 1.0494(13) 0.032(7) Uiso d 1 . .
H H8B 0.672(3) -0.173(2) 1.1116(15) 0.034(7) Uiso d 1 . .

loop_
_atom_site_aniso_label
_atom_site_aniso_U_11
_atom_site_aniso_U_22
_atom_site_aniso_U_33
_atom_site_aniso_U_12
_atom_site_aniso_U_13
_atom_site_aniso_U_23
Sr1 0.01136(10) 0.01259(10) 0.00711(9) -0.00104(7) -0.00067(7) -0.00224(7)
Sr2 0.01190(7) 0.01228(8) 0.00779(7) 0.00083(5) -0.00211(5) -0.00080(5)
O4 0.0191(6) 0.0167(6) 0.0094(5) -0.0026(5) -0.0017(4) -0.0003(5)
O9 0.0140(6) 0.0154(6) 0.0135(6) 0.0022(5) -0.0041(4) 0.0009(5)
O7 0.0164(6) 0.0202(6) 0.0104(5) -0.0057(5) -0.0031(5) 0.0032(5)
O8 0.0196(6) 0.0158(6) 0.0113(6) 0.0006(5) -0.0017(5) 0.0023(5)
O1 0.0250(7) 0.0169(6) 0.0146(6) -0.0032(5) -0.0023(5) -0.0074(5)
O3 0.0294(7) 0.0219(6) 0.0099(6) -0.0098(5) -0.0066(5) 0.0007(5)
O5 0.0202(6) 0.0334(8) 0.0147(6) 0.0106(6) -0.0026(5) -0.0097(5)
O6 0.0170(6) 0.0361(8) 0.0216(7) -0.0007(6) -0.0016(5) -0.0184(6)
O10 0.0168(7) 0.0388(8) 0.0207(7) -0.0069(6) -0.0011(6) -0.0146(6)
C24 0.0146(7) 0.0166(8) 0.0105(7) -0.0002(6) -0.0029(6) -0.0037(6)
C32 0.0174(8) 0.0080(7) 0.0085(7) -0.0005(6) -0.0037(6) -0.0008(6)
C28 0.0176(8) 0.0104(7) 0.0057(7) -0.0017(6) -0.0023(6) 0.0002(6)
C8 0.0138(7) 0.0146(8) 0.0077(7) -0.0028(6) -0.0004(6) -0.0029(6)
C22 0.0143(7) 0.0184(8) 0.0100(7) 0.0012(6) -0.0003(6) -0.0054(6)
C26 0.0144(7) 0.0148(8) 0.0068(7) -0.0014(6) -0.0020(6) 0.0002(6)
C9 0.0160(8) 0.0148(8) 0.0065(7) -0.0011(6) -0.0023(6) 0.0002(6)
C31 0.0152(7) 0.0099(7) 0.0080(7) -0.0003(6) -0.0026(6) -0.0001(6)
C3 0.0218(9) 0.0143(8) 0.0158(8) -0.0054(7) 0.0014(7) -0.0040(6)
O2 0.0733(14) 0.0800(14) 0.0415(11) -0.0564(12) 0.0388(10) -0.0477(11)
C25 0.0132(7) 0.0147(8) 0.0125(7) 0.0013(6) -0.0018(6) -0.0024(6)
C23 0.0157(8) 0.0170(8) 0.0089(7) -0.0005(6) 0.0022(6) -0.0035(6)
C27 0.0160(7) 0.0109(7) 0.0093(7) -0.0014(6) -0.0018(6) 0.0002(6)
C19 0.0178(8) 0.0155(8) 0.0074(7) 0.0015(6) -0.0016(6) -0.0021(6)
C10 0.0183(8) 0.0135(7) 0.0068(7) 0.0030(6) -0.0011(6) -0.0014(6)
C2 0.0191(8) 0.0215(9) 0.0112(8) -0.0047(7) -0.0007(6) -0.0073(7)
C4 0.0248(9) 0.0141(8) 0.0132(8) -0.0053(7) 0.0053(7) -0.0032(6)
C14 0.0152(7) 0.0150(8) 0.0081(7) 0.0009(6) -0.0016(6) 0.0008(6)
C5 0.0154(7) 0.0135(7) 0.0079(7) 0.0010(6) -0.0028(6) -0.0013(6)
C29 0.0165(8) 0.0192(8) 0.0121(8) 0.0032(7) 0.0019(6) 0.0036(6)
C15 0.0201(8) 0.0136(8) 0.0113(7) -0.0024(6) -0.0035(6) 0.0004(6)
C13 0.0142(7) 0.0147(7) 0.0074(7) 0.0010(6) -0.0014(6) -0.0009(6)
C18 0.0161(7) 0.0157(8) 0.0091(7) 0.0017(6) -0.0026(6) -0.0042(6)
C16 0.0228(8) 0.0151(8) 0.0097(7) -0.0015(7) -0.0064(6) -0.0020(6)
C30 0.0120(7) 0.0218(9) 0.0142(8) 0.0043(6) -0.0007(6) 0.0036(7)
C34 0.0137(8) 0.0282(9) 0.0122(8) -0.0020(7) -0.0061(6) 0.0045(7)
C12 0.0164(8) 0.0214(9) 0.0091(7) -0.0042(7) -0.0041(6) 0.0013(6)
C17 0.0199(8) 0.0128(7) 0.0099(7) 0.0013(6) -0.0030(6) -0.0010(6)
C11 0.0183(8) 0.0200(8) 0.0094(7) -0.0044(7) -0.0022(6) 0.0018(6)
C33 0.0135(8) 0.0272(9) 0.0105(8) -0.0048(7) -0.0013(6) 0.0049(7)
C21 0.0218(9) 0.0350(11) 0.0211(9) 0.0145(8) -0.0103(7) -0.0165(8)
C1 0.0270(10) 0.0293(10) 0.0146(8) -0.0101(8) 0.0014(7) -0.0111(7)
C20 0.0263(10) 0.0357(11) 0.0174(9) 0.0144(8) -0.0133(7) -0.0144(8)
C6 0.0261(10) 0.0342(11) 0.0182(9) -0.0179(8) 0.0082(7) -0.0162(8)
C7 0.0312(11) 0.0487(13) 0.0207(10) -0.0255(10) 0.0153(8) -0.0223(10)

loop_
_atom_type_symbol
_atom_type_description
_atom_type_scat_dispersion_real
_atom_type_scat_dispersion_imag
_atom_type_scat_source
C C 0.0033 0.0016 'International Tables Vol C Tables 4.2.6.8 and 6.1.1.4'
H H 0.0000 0.0000 'International Tables Vol C Tables 4.2.6.8 and 6.1.1.4'
O O 0.0106 0.0060 'International Tables Vol C Tables 4.2.6.8 and 6.1.1.4'
Sr Sr -1.5307 3.2498 'International Tables Vol C Tables 4.2.6.8 and 6.1.1.4'

loop_
_geom_angle_atom_site_label_1
_geom_angle_atom_site_label_2
_geom_angle_atom_site_label_3
_geom_angle_site_symmetry_1
_geom_angle_site_symmetry_3
_geom_angle
_geom_angle_publ_flag
Sr2 Sr1 Sr2 2_667 1_545 180.0 ?
O7 Sr1 Sr2 . 1_545 138.27(3) ?
O7 Sr1 Sr2 . 2_667 41.73(3) ?
O7 Sr1 Sr2 2_657 1_545 41.73(3) ?
O7 Sr1 Sr2 2_657 2_667 138.27(3) ?
O7 Sr1 O7 2_657 . 180.0 ?
O7 Sr1 O8 2_657 2_657 77.85(5) ?
O7 Sr1 O8 2_657 . 102.15(5) ?
O7 Sr1 O8 . . 77.85(5) ?
O7 Sr1 O8 . 2_657 102.15(5) ?
O7 Sr1 O5 2_657 1_545 66.62(4) ?
O7 Sr1 O5 2_657 2_667 113.38(4) ?
O7 Sr1 O5 . 2_667 66.62(4) ?
O7 Sr1 O5 . 1_545 113.38(4) ?
O7 Sr1 O6 2_657 1_545 98.62(5) ?
O7 Sr1 O6 . 1_545 81.38(5) ?
O7 Sr1 O6 . 2_667 98.62(5) ?
O7 Sr1 O6 2_657 2_667 81.38(5) ?
O7 Sr1 C23 2_657 1_545 81.08(5) ?
O7 Sr1 C23 . 1_545 98.92(5) ?
O7 Sr1 C23 . 2_667 81.08(5) ?
O7 Sr1 C23 2_657 2_667 98.92(5) ?
O8 Sr1 Sr2 2_657 1_545 43.11(3) ?
O8 Sr1 Sr2 2_657 2_667 136.89(3) ?
O8 Sr1 Sr2 . 2_667 43.11(3) ?
O8 Sr1 Sr2 . 1_545 136.89(3) ?
O8 Sr1 O8 . 2_657 180.0 ?
O8 Sr1 O5 2_657 2_667 113.92(4) ?
O8 Sr1 O5 2_657 1_545 66.08(4) ?
O8 Sr1 O5 . 1_545 113.92(4) ?
O8 Sr1 O5 . 2_667 66.08(4) ?
O8 Sr1 C23 . 2_667 87.51(5) ?
O8 Sr1 C23 . 1_545 92.49(5) ?
O8 Sr1 C23 2_657 2_667 92.49(5) ?
O8 Sr1 C23 2_657 1_545 87.51(5) ?
O5 Sr1 Sr2 2_667 1_545 139.41(3) ?
O5 Sr1 Sr2 1_545 2_667 139.41(3) ?
O5 Sr1 Sr2 2_667 2_667 40.59(3) ?
O5 Sr1 Sr2 1_545 1_545 40.59(3) ?
O5 Sr1 O5 2_667 1_545 180.0 ?
O5 Sr1 C23 2_667 1_545 155.72(4) ?
O5 Sr1 C23 1_545 2_667 155.72(4) ?
O5 Sr1 C23 2_667 2_667 24.28(4) ?
O5 Sr1 C23 1_545 1_545 24.28(4) ?
O6 Sr1 Sr2 1_545 1_545 88.58(4) ?
O6 Sr1 Sr2 2_667 1_545 91.42(4) ?
O6 Sr1 Sr2 2_667 2_667 88.58(4) ?
O6 Sr1 Sr2 1_545 2_667 91.42(4) ?
O6 Sr1 O8 1_545 2_657 107.63(5) ?
O6 Sr1 O8 2_667 . 107.63(5) ?
O6 Sr1 O8 1_545 . 72.37(5) ?
O6 Sr1 O8 2_667 2_657 72.37(5) ?
O6 Sr1 O5 1_545 1_545 48.54(4) ?
O6 Sr1 O5 1_545 2_667 131.46(4) ?
O6 Sr1 O5 2_667 1_545 131.46(4) ?
O6 Sr1 O5 2_667 2_667 48.54(4) ?
O6 Sr1 O6 2_667 1_545 180.0 ?
O6 Sr1 C23 1_545 1_545 24.34(4) ?
O6 Sr1 C23 1_545 2_667 155.66(4) ?
O6 Sr1 C23 2_667 2_667 24.34(4) ?
O6 Sr1 C23 2_667 1_545 155.66(4) ?
C23 Sr1 Sr2 1_545 1_545 64.29(4) ?
C23 Sr1 Sr2 2_667 1_545 115.71(4) ?
C23 Sr1 Sr2 1_545 2_667 115.71(4) ?
C23 Sr1 Sr2 2_667 2_667 64.29(4) ?
C23 Sr1 C23 2_667 1_545 180.0 ?
Sr1 Sr2 Sr2 1_565 2_577 93.96(3) ?
O4 Sr2 Sr1 2_676 1_565 106.35(3) ?
O4 Sr2 Sr2 2_676 2_577 137.39(3) ?
O4 Sr2 O9 2_676 2_667 168.98(4) ?
O4 Sr2 O8 2_676 2_667 83.07(4) ?
O4 Sr2 C32 2_676 2_667 166.58(4) ?
O9 Sr2 Sr1 1_465 1_565 105.08(3) ?
O9 Sr2 Sr1 2_667 1_565 82.69(3) ?
O9 Sr2 Sr2 2_667 2_577 33.35(3) ?
O9 Sr2 Sr2 1_465 2_577 37.67(3) ?
O9 Sr2 O4 1_465 2_676 100.08(4) ?
O9 Sr2 O9 1_465 2_667 71.01(4) ?
O9 Sr2 O7 1_465 2_667 101.82(4) ?
O9 Sr2 O8 1_465 2_667 76.22(5) ?
O9 Sr2 C32 2_667 2_667 24.19(4) ?
O9 Sr2 C32 1_465 2_667 88.37(4) ?
O7 Sr2 Sr1 2_667 1_565 38.69(3) ?
O7 Sr2 Sr2 2_667 2_577 71.57(4) ?
O7 Sr2 O4 2_667 2_676 142.86(4) ?
O7 Sr2 O9 2_667 2_667 47.66(4) ?
O7 Sr2 O8 2_667 2_667 73.57(4) ?
O7 Sr2 C32 2_667 2_667 23.75(4) ?
O8 Sr2 Sr1 2_667 1_565 41.32(3) ?
O8 Sr2 Sr2 2_667 2_577 88.84(4) ?
O8 Sr2 O9 2_667 2_667 100.54(4) ?
O8 Sr2 C32 2_667 2_667 88.92(4) ?
O5 Sr2 Sr1 . 1_565 45.08(3) ?
O5 Sr2 Sr2 . 2_577 137.42(3) ?
O5 Sr2 O4 . 2_676 76.87(4) ?
O5 Sr2 O9 . 2_667 114.15(4) ?
O5 Sr2 O9 . 1_465 144.28(4) ?
O5 Sr2 O7 . 2_667 67.83(4) ?
O5 Sr2 O8 . 2_667 68.06(5) ?
O5 Sr2 C32 . 2_667 90.17(4) ?
O10 Sr2 Sr1 . 1_565 178.20(4) ?
O10 Sr2 Sr2 . 2_577 85.99(4) ?
O10 Sr2 O4 . 2_676 74.80(5) ?
O10 Sr2 O9 . 1_465 75.95(5) ?
O10 Sr2 O9 . 2_667 96.32(5) ?
O10 Sr2 O7 . 2_667 139.82(5) ?
O10 Sr2 O8 . 2_667 140.46(5) ?
O10 Sr2 O5 . . 134.53(5) ?
O10 Sr2 C32 . 2_667 117.68(5) ?
C32 Sr2 Sr1 2_667 1_565 61.05(3) ?
C32 Sr2 Sr2 2_667 2_577 52.70(3) ?
C14 O4 Sr2 . 2_676 122.70(10) ?
Sr2 O9 Sr2 1_645 2_667 108.99(4) ?
C32 O9 Sr2 . 1_645 131.25(11) ?
C32 O9 Sr2 . 2_667 89.23(10) ?
Sr1 O7 Sr2 . 2_667 99.58(4) ?
C32 O7 Sr1 . . 149.74(11) ?
C32 O7 Sr2 . 2_667 99.28(10) ?
Sr1 O8 Sr2 . 2_667 95.57(5) ?
Sr1 O8 H8A . . 120.0(17) ?
Sr1 O8 H8B . . 128.5(18) ?
Sr2 O8 H8A 2_667 . 111.1(17) ?
Sr2 O8 H8B 2_667 . 93.8(18) ?
H8A O8 H8B . . 103(2) ?
C1 O1 H1 . . 109.5 ?
Sr2 O5 Sr1 . 1_565 94.33(4) ?
C23 O5 Sr1 . 1_565 90.30(10) ?
C23 O5 Sr2 . . 164.35(13) ?
C23 O6 Sr1 . 1_565 98.52(10) ?
Sr2 O10 H10A . . 114(2) ?
Sr2 O10 H10B . . 131(2) ?
H10A O10 H10B . . 108(3) ?
C22 C24 H24 . . 119.8 ?
C25 C24 H24 . . 119.8 ?
C25 C24 C22 . . 120.34(15) ?
O9 C32 Sr2 . 2_667 66.58(9) ?
O9 C32 C31 . . 119.81(15) ?
O7 C32 Sr2 . 2_667 56.97(8) ?
O7 C32 O9 . . 122.40(15) ?
O7 C32 C31 . . 117.79(14) ?
C31 C32 Sr2 . 2_667 167.23(10) ?
C29 C28 C26 . . 119.86(15) ?
C34 C28 C26 . . 121.10(15) ?
C34 C28 C29 . . 119.01(15) ?
C9 C8 C5 . . 123.17(14) ?
C27 C8 C9 . . 118.73(14) ?
C27 C8 C5 . . 118.10(14) ?
C24 C22 C23 . . 120.60(15) ?
C21 C22 C24 . . 119.23(15) ?
C21 C22 C23 . . 120.16(15) ?
C27 C26 C28 . . 117.55(14) ?
C27 C26 C18 . . 119.17(14) ?
C18 C26 C28 . . 123.26(14) ?
C8 C9 C10 . . 122.08(14) ?
C17 C9 C8 . . 118.99(14) ?
C17 C9 C10 . . 118.92(15) ?
C30 C31 C32 . . 120.86(14) ?
C30 C31 C33 . . 119.19(15) ?
C33 C31 C32 . . 119.94(15) ?
C2 C3 H3 . . 120.2 ?
C2 C3 C4 . . 119.53(17) ?
C4 C3 H3 . . 120.2 ?
C24 C25 H25 . . 119.5 ?
C24 C25 C19 . . 120.94(15) ?
C19 C25 H25 . . 119.5 ?
O5 C23 Sr1 . 1_565 65.42(9) ?
O5 C23 O6 . . 122.20(15) ?
O5 C23 C22 . . 119.59(15) ?
O6 C23 Sr1 . 1_565 57.14(8) ?
O6 C23 C22 . . 118.21(14) ?
C22 C23 Sr1 . 1_565 172.18(11) ?
C8 C27 C26 . . 122.21(15) ?
C8 C27 H27 . . 118.9 ?
C26 C27 H27 . . 118.9 ?
C25 C19 C18 . . 121.83(14) ?
C25 C19 C20 . . 118.21(15) ?
C20 C19 C18 . . 119.91(15) ?
C16 C10 C9 . . 119.67(15) ?
C16 C10 C11 . . 118.95(15) ?
C11 C10 C9 . . 121.38(16) ?
C3 C2 C1 . . 120.94(17) ?
C3 C2 C7 . . 119.59(16) ?
C7 C2 C1 . . 119.46(16) ?
C3 C4 H4 . . 119.4 ?
C5 C4 C3 . . 121.16(16) ?
C5 C4 H4 . . 119.4 ?
O4 C14 C13 . . 119.38(15) ?
O3 C14 O4 . . 123.88(15) ?
O3 C14 C13 . . 116.68(15) ?
C4 C5 C8 . . 119.14(15) ?
C6 C5 C8 . . 121.91(16) ?
C6 C5 C4 . . 118.95(16) ?
C28 C29 H29 . . 119.7 ?
C30 C29 C28 . . 120.56(16) ?
C30 C29 H29 . . 119.7 ?
C13 C15 H15 . . 120.0 ?
C16 C15 H15 . . 120.0 ?
C16 C15 C13 . . 120.00(17) ?
C15 C13 C14 . . 121.99(16) ?
C12 C13 C14 . . 118.85(15) ?
C12 C13 C15 . . 119.08(15) ?
C26 C18 C19 . . 123.52(14) ?
C17 C18 C26 . . 118.15(14) ?
C17 C18 C19 . . 118.32(15) ?
C10 C16 H16 . . 119.6 ?
C15 C16 C10 . . 120.86(16) ?
C15 C16 H16 . . 119.6 ?
C31 C30 C29 . . 120.23(15) ?
C31 C30 H30 . . 119.9 ?
C29 C30 H30 . . 119.9 ?
C28 C34 H34 . . 119.8 ?
C28 C34 C33 . . 120.36(16) ?
C33 C34 H34 . . 119.8 ?
C13 C12 H12 . . 119.5 ?
C11 C12 C13 . . 120.96(16) ?
C11 C12 H12 . . 119.5 ?
C9 C17 C18 . . 122.55(15) ?
C9 C17 H17 . . 118.7 ?
C18 C17 H17 . . 118.7 ?
C10 C11 H11 . . 119.9 ?
C12 C11 C10 . . 120.14(17) ?
C12 C11 H11 . . 119.9 ?
C31 C33 H33 . . 119.7 ?
C34 C33 C31 . . 120.58(16) ?
C34 C33 H33 . . 119.7 ?
C22 C21 H21 . . 119.8 ?
C20 C21 C22 . . 120.36(16) ?
C20 C21 H21 . . 119.8 ?
O1 C1 C2 . . 114.09(16) ?
O2 C1 O1 . . 123.89(18) ?
O2 C1 C2 . . 122.01(18) ?
C19 C20 H20 . . 119.6 ?
C21 C20 C19 . . 120.87(16) ?
C21 C20 H20 . . 119.6 ?
C5 C6 H6 . . 120.2 ?
C5 C6 C7 . . 119.68(18) ?
C7 C6 H6 . . 120.2 ?
C2 C7 C6 . . 121.07(18) ?
C2 C7 H7 . . 119.5 ?
C6 C7 H7 . . 119.5 ?

loop_
_geom_bond_atom_site_label_1
_geom_bond_atom_site_label_2
_geom_bond_site_symmetry_2
_geom_bond_distance
_geom_bond_publ_flag
Sr1 Sr2 1_545 3.9099(11) ?
Sr1 Sr2 2_667 3.9099(11) ?
Sr1 O7 . 2.4788(14) y
Sr1 O7 2_657 2.4787(14) ?
Sr1 O6 1_545 2.5935(14) y
Sr1 O8 . 2.5938(14) y
Sr1 O8 2_657 2.5938(13) ?
Sr1 O5 1_545 2.7767(15) y
Sr1 O5 2_667 2.7767(15) ?
Sr1 O6 2_667 2.5935(14) ?
Sr1 C23 1_545 3.0535(18) ?
Sr1 C23 2_667 3.0535(18) ?
Sr2 Sr2 2_577 4.4117(11) ?
Sr2 O5 . 2.5510(16) y
Sr2 O9 1_465 2.5646(13) y
Sr2 O7 2_667 2.6392(14) y
Sr2 O4 2_676 2.6598(14) y
Sr2 O8 2_667 2.6849(15) y
Sr2 O9 2_667 2.8510(14) y
Sr2 O10 . 2.5392(16) ?
Sr2 C32 2_667 3.1066(18) ?
O4 C14 . 1.286(2) ?
O9 C32 . 1.273(2) ?
O7 C32 . 1.268(2) ?
O8 H8A . 0.85(3) ?
O8 H8B . 0.83(3) ?
O1 H1 . 0.8400 ?
O1 C1 . 1.308(2) ?
O3 C14 . 1.255(2) ?
O5 C23 . 1.256(2) ?
O6 C23 . 1.273(2) ?
O10 H10A . 0.84(3) ?
O10 H10B . 0.78(3) ?
C24 H24 . 0.9500 ?
C24 C22 . 1.398(2) ?
C24 C25 . 1.390(2) ?
C32 C31 . 1.502(2) ?
C28 C26 . 1.498(2) ?
C28 C29 . 1.402(2) ?
C28 C34 . 1.391(2) ?
C8 C9 . 1.412(2) ?
C8 C27 . 1.399(2) ?
C8 C5 . 1.495(2) ?
C22 C23 . 1.507(2) ?
C22 C21 . 1.394(2) ?
C26 C27 . 1.401(2) ?
C26 C18 . 1.415(2) ?
C9 C10 . 1.494(2) ?
C9 C17 . 1.397(2) ?
C31 C30 . 1.393(2) ?
C31 C33 . 1.397(2) ?
C3 H3 . 0.9500 ?
C3 C2 . 1.385(2) ?
C3 C4 . 1.397(2) ?
O2 C1 . 1.220(2) ?
C25 H25 . 0.9500 ?
C25 C19 . 1.402(2) ?
C27 H27 . 0.9500 ?
C19 C18 . 1.491(2) ?
C19 C20 . 1.404(2) ?
C10 C16 . 1.398(3) ?
C10 C11 . 1.403(2) ?
C2 C1 . 1.501(2) ?
C2 C7 . 1.391(3) ?
C4 H4 . 0.9500 ?
C4 C5 . 1.396(3) ?
C14 C13 . 1.509(2) ?
C5 C6 . 1.394(2) ?
C29 H29 . 0.9500 ?
C29 C30 . 1.394(2) ?
C15 H15 . 0.9500 ?
C15 C13 . 1.399(2) ?
C15 C16 . 1.397(2) ?
C13 C12 . 1.399(3) ?
C18 C17 . 1.404(2) ?
C16 H16 . 0.9500 ?
C30 H30 . 0.9500 ?
C34 H34 . 0.9500 ?
C34 C33 . 1.395(2) ?
C12 H12 . 0.9500 ?
C12 C11 . 1.390(2) ?
C17 H17 . 0.9500 ?
C11 H11 . 0.9500 ?
C33 H33 . 0.9500 ?
C21 H21 . 0.9500 ?
C21 C20 . 1.392(2) ?
C20 H20 . 0.9500 ?
C6 H6 . 0.9500 ?
C6 C7 . 1.394(3) ?
C7 H7 . 0.9500 ?

loop_
_geom_hbond_atom_site_label_D
_geom_hbond_atom_site_label_H
_geom_hbond_atom_site_label_A
_geom_hbond_site_symmetry_A
_geom_hbond_distance_DH
_geom_hbond_distance_HA
_geom_hbond_distance_DA
_geom_hbond_angle_DHA
_geom_hbond_publ_flag
O1 H1 O4 1_545 0.84 1.79 2.6051(18) 164.0 yes
O10 H10A O2 2_666 0.84(3) 1.97(3) 2.795(2) 168(3) yes
O10 H10B O6 1_455 0.78(3) 2.01(3) 2.787(2) 173(3) yes
O8 H8B O3 1_546 0.83(3) 1.77(3) 2.5948(19) 170(3) yes

loop_
_geom_torsion_atom_site_label_1
_geom_torsion_atom_site_label_2
_geom_torsion_atom_site_label_3
_geom_torsion_atom_site_label_4
_geom_torsion_site_symmetry_1
_geom_torsion_site_symmetry_2
_geom_torsion_site_symmetry_3
_geom_torsion_site_symmetry_4
_geom_torsion
_geom_torsion_publ_flag
Sr1 O7 C32 Sr2 . . . 2_667 -127.9(2) ?
Sr1 O7 C32 O9 . . . . -114.9(2) ?
Sr1 O7 C32 C31 . . . . 65.6(3) ?
Sr1 O5 C23 O6 1_565 . . . -6.63(18) ?
Sr1 O5 C23 C22 1_565 . . . 173.24(14) ?
Sr1 O6 C23 O5 1_565 . . . 7.2(2) ?
Sr1 O6 C23 C22 1_565 . . . -172.70(13) ?
Sr2 O4 C14 O3 2_676 . . . -11.3(2) ?
Sr2 O4 C14 C13 2_676 . . . 166.13(10) ?
Sr2 O9 C32 Sr2 1_645 . . 2_667 114.91(12) ?
Sr2 O9 C32 O7 2_667 . . . -11.91(16) ?
Sr2 O9 C32 O7 1_645 . . . 102.99(17) ?
Sr2 O9 C32 C31 1_645 . . . -77.48(19) ?
Sr2 O9 C32 C31 2_667 . . . 167.61(13) ?
Sr2 O7 C32 O9 2_667 . . . 13.06(17) ?
Sr2 O7 C32 C31 2_667 . . . -166.47(12) ?
Sr2 O5 C23 Sr1 . . . 1_565 -107.4(4) ?
Sr2 O5 C23 O6 . . . . -114.0(4) ?
Sr2 O5 C23 C22 . . . . 65.9(5) ?
Sr2 C32 C31 C30 2_667 . . . 122.0(5) ?
Sr2 C32 C31 C33 2_667 . . . -58.9(6) ?
O4 C14 C13 C15 . . . . -17.0(2) ?
O4 C14 C13 C12 . . . . 166.39(15) ?
O9 C32 C31 C30 . . . . 5.0(2) ?
O9 C32 C31 C33 . . . . -175.99(16) ?
O7 C32 C31 C30 . . . . -175.50(16) ?
O7 C32 C31 C33 . . . . 3.6(2) ?
O3 C14 C13 C15 . . . . 160.52(16) ?
O3 C14 C13 C12 . . . . -16.0(2) ?
C24 C22 C23 O5 . . . . -169.00(17) ?
C24 C22 C23 O6 . . . . 10.9(3) ?
C24 C22 C21 C20 . . . . -2.0(3) ?
C24 C25 C19 C18 . . . . 175.55(16) ?
C24 C25 C19 C20 . . . . -2.0(3) ?
C32 C31 C30 C29 . . . . 176.78(16) ?
C32 C31 C33 C34 . . . . -178.78(16) ?
C28 C26 C27 C8 . . . . -179.53(15) ?
C28 C26 C18 C19 . . . . -1.4(3) ?
C28 C26 C18 C17 . . . . 177.02(16) ?
C28 C29 C30 C31 . . . . 2.1(3) ?
C28 C34 C33 C31 . . . . 1.9(3) ?
C8 C9 C10 C16 . . . . -120.06(19) ?
C8 C9 C10 C11 . . . . 59.4(2) ?
C8 C9 C17 C18 . . . . 1.5(3) ?
C8 C5 C6 C7 . . . . -179.76(19) ?
C22 C24 C25 C19 . . . . 1.5(3) ?
C22 C21 C20 C19 . . . . 1.5(3) ?
C26 C28 C29 C30 . . . . -178.16(16) ?
C26 C28 C34 C33 . . . . 176.15(17) ?
C26 C18 C17 C9 . . . . 2.6(3) ?
C9 C8 C27 C26 . . . . 2.7(3) ?
C9 C8 C5 C4 . . . . -119.61(19) ?
C9 C8 C5 C6 . . . . 60.5(2) ?
C9 C10 C16 C15 . . . . 177.99(15) ?
C9 C10 C11 C12 . . . . -178.55(16) ?
C3 C2 C1 O1 . . . . 4.7(3) ?
C3 C2 C1 O2 . . . . -175.1(2) ?
C3 C2 C7 C6 . . . . -1.2(3) ?
C3 C4 C5 C8 . . . . 179.25(16) ?
C3 C4 C5 C6 . . . . -0.8(3) ?
C25 C24 C22 C23 . . . . -178.49(16) ?
C25 C24 C22 C21 . . . . 0.5(3) ?
C25 C19 C18 C26 . . . . 47.3(3) ?
C25 C19 C18 C17 . . . . -131.15(18) ?
C25 C19 C20 C21 . . . . 0.5(3) ?
C23 C22 C21 C20 . . . . 177.01(19) ?
C27 C8 C9 C10 . . . . 175.15(16) ?
C27 C8 C9 C17 . . . . -4.1(2) ?
C27 C8 C5 C4 . . . . 59.6(2) ?
C27 C8 C5 C6 . . . . -120.3(2) ?
C27 C26 C18 C19 . . . . 177.53(16) ?
C27 C26 C18 C17 . . . . -4.0(2) ?
C19 C18 C17 C9 . . . . -178.88(16) ?
C10 C9 C17 C18 . . . . -177.77(16) ?
C2 C3 C4 C5 . . . . 0.3(3) ?
C4 C3 C2 C1 . . . . -179.59(17) ?
C4 C3 C2 C7 . . . . 0.7(3) ?
C4 C5 C6 C7 . . . . 0.3(3) ?
C14 C13 C12 C11 . . . . 176.26(15) ?
C5 C8 C9 C10 . . . . -5.7(3) ?
C5 C8 C9 C17 . . . . 175.09(16) ?
C5 C8 C27 C26 . . . . -176.56(15) ?
C5 C6 C7 C2 . . . . 0.7(4) ?
C29 C28 C26 C27 . . . . 69.2(2) ?
C29 C28 C26 C18 . . . . -111.8(2) ?
C29 C28 C34 C33 . . . . -2.1(3) ?
C15 C13 C12 C11 . . . . -0.4(3) ?
C13 C15 C16 C10 . . . . 1.1(3) ?
C13 C12 C11 C10 . . . . 0.0(3) ?
C18 C26 C27 C8 . . . . 1.5(3) ?
C18 C19 C20 C21 . . . . -177.09(19) ?
C16 C10 C11 C12 . . . . 0.9(2) ?
C16 C15 C13 C14 . . . . -176.71(15) ?
C16 C15 C13 C12 . . . . -0.2(2) ?
C30 C31 C33 C34 . . . . 0.3(3) ?
C34 C28 C26 C27 . . . . -108.97(19) ?
C34 C28 C26 C18 . . . . 70.0(2) ?
C34 C28 C29 C30 . . . . 0.1(3) ?
C17 C9 C10 C16 . . . . 59.2(2) ?
C17 C9 C10 C11 . . . . -121.37(19) ?
C11 C10 C16 C15 . . . . -1.5(2) ?
C33 C31 C30 C29 . . . . -2.3(3) ?
C21 C22 C23 O5 . . . . 12.0(3) ?
C21 C22 C23 O6 . . . . -168.11(18) ?
C1 C2 C7 C6 . . . . 179.1(2) ?
C20 C19 C18 C26 . . . . -135.20(19) ?
C20 C19 C18 C17 . . . . 46.4(3) ?
C7 C2 C1 O1 . . . . -175.59(19) ?
C7 C2 C1 O2 . . . . 4.6(3) ?

_cod_database_fobs_code 2243983
